data_4332062
loop_
_publ_author_name
'Timosheva, Natalya V.'
'Chandrasekaran, A.'
'Holmes, Robert R.'

_publ_section_title
;
 Biologically Relevant Phosphoranes:&#x00A0; Structural Characterization
 of Glucofuranose- and Xylofuranose-Based Phosphoranes1
;
_journal_issue 7
_journal_name_full 'Inorganic Chemistry'
_journal_page_first 3113
_journal_page_last 3123
_journal_paper_doi 10.1021/ic052105e
_journal_volume 45
_journal_year 2006
_chemical_formula_sum 'C38 H56 F O7 P'
_chemical_formula_weight 674.80
_chemical_name_systematic
; 
 ? 
;
_space_group_IT_number 19
_symmetry_cell_setting orthorhombic
_symmetry_space_group_name_Hall 'P 2ac 2ab'
_symmetry_space_group_name_H-M 'P 21 21 21'
_atom_sites_solution_hydrogens geom
_atom_sites_solution_primary direct
_atom_sites_solution_secondary difmap
_audit_creation_method SHELXL-97
_cell_angle_alpha 90.00
_cell_angle_beta 90.00
_cell_angle_gamma 90.00
_cell_formula_units_Z 4
_cell_length_a 9.88770(10)
_cell_length_b 10.1558(2)
_cell_length_c 37.7904(8)
_cell_measurement_reflns_used 3615
_cell_measurement_temperature 293(2)
_cell_measurement_theta_max 25.03
_cell_measurement_theta_min 4.08
_cell_volume 3794.82(12)
_computing_structure_refinement 'SHELXL-97 (Sheldrick, 1997)'
_computing_structure_solution 'SHELXS-97 (Sheldrick, 1990)'
_diffrn_ambient_temperature 293(2)
_diffrn_measured_fraction_theta_full 0.989
_diffrn_measured_fraction_theta_max 0.989
_diffrn_measurement_device_type 'Nonius KappaCCD area detector'
_diffrn_radiation_monochromator graphite
_diffrn_radiation_source 'fine-focus sealed tube'
_diffrn_radiation_type MoK\a
_diffrn_radiation_wavelength 0.71073
_diffrn_reflns_av_R_equivalents 0.0000
_diffrn_reflns_av_sigmaI/netI 0.0723
_diffrn_reflns_limit_h_max 11
_diffrn_reflns_limit_h_min -11
_diffrn_reflns_limit_k_max 12
_diffrn_reflns_limit_k_min -12
_diffrn_reflns_limit_l_max 44
_diffrn_reflns_limit_l_min -44
_diffrn_reflns_number 6539
_diffrn_reflns_theta_full 25.03
_diffrn_reflns_theta_max 25.03
_diffrn_reflns_theta_min 4.12
_exptl_absorpt_coefficient_mu 0.122
_exptl_absorpt_correction_T_max 0.9819
_exptl_absorpt_correction_T_min 0.9642
_exptl_crystal_colour colorless
_exptl_crystal_density_diffrn 1.181
_exptl_crystal_density_method 'not measured'
_exptl_crystal_description block
_exptl_crystal_F_000 1456
_exptl_crystal_size_max 0.30
_exptl_crystal_size_mid 0.20
_exptl_crystal_size_min 0.15
_refine_diff_density_max 0.421
_refine_diff_density_min -0.359
_refine_diff_density_rms 0.051
_refine_ls_abs_structure_details 'Flack H D (1983), Acta Cryst. A39, 876-881'
_refine_ls_abs_structure_Flack -0.02(19)
_refine_ls_extinction_method none
_refine_ls_goodness_of_fit_ref 1.033
_refine_ls_hydrogen_treatment constr
_refine_ls_matrix_type full
_refine_ls_number_parameters 420
_refine_ls_number_reflns 6539
_refine_ls_number_restraints 36
_refine_ls_restrained_S_all 1.070
_refine_ls_R_factor_all 0.1102
_refine_ls_R_factor_gt 0.0733
_refine_ls_shift/su_max 0.000
_refine_ls_shift/su_mean 0.000
_refine_ls_structure_factor_coef Fsqd
_refine_ls_weighting_details 'calc w=1/[\s^2^(Fo^2^)+(0.0859P)^2^+2.8858P] where P=(Fo^2^+2Fc^2^)/3'
_refine_ls_weighting_scheme calc
_refine_ls_wR_factor_gt 0.1649
_refine_ls_wR_factor_ref 0.1837
_reflns_number_gt 4698
_reflns_number_total 6539
_reflns_threshold_expression >2sigma(I)
_cod_data_source_file ic052105esup3.cif
_cod_data_source_block ntp27(Compound=3)
_cod_depositor_comments
;
The following automatic conversions were performed:

'_symmetry_cell_setting' value 'Orthorhombic' changed to
'orthorhombic' according to
/home/saulius/struct/CIF-dictionaries/cif_core.dic dictionary named
'cif_core.dic' version 2.4.2 from 2011-04-26.

Automatic conversion script
Id: cif_fix_values 1891 2012-01-12 08:04:46Z andrius 
;
_cod_original_sg_symbol_H-M P2(1)2(1)2(1)
_cod_database_code 4332062

loop_
_symmetry_equiv_pos_as_xyz
'x, y, z'
'-x+1/2, -y, z+1/2'
'x+1/2, -y+1/2, -z'
'-x, y+1/2, -z+1/2'

loop_
_atom_site_label
_atom_site_type_symbol
_atom_site_fract_x
_atom_site_fract_y
_atom_site_fract_z
_atom_site_U_iso_or_equiv
_atom_site_adp_type
_atom_site_occupancy
_atom_site_symmetry_multiplicity
_atom_site_calc_flag
_atom_site_refinement_flags
P P 0.24655(13) 0.97159(12) 0.14181(3) 0.0392(3) Uani 1 1 d .
F F 0.1567(3) 0.9582(3) 0.10623(6) 0.0469(7) Uani 1 1 d .
O1 O 0.3300(9) 1.2299(9) 0.2260(2) 0.073(2) Uiso 0.50 1 d PD
O1A O 0.3917(8) 1.2754(8) 0.2158(2) 0.066(2) Uiso 0.50 1 d PD
O2 O 0.5369(4) 1.2385(5) 0.25858(12) 0.0872(15) Uani 1 1 d .
O3 O 0.6347(4) 1.1276(4) 0.21366(9) 0.0638(11) Uani 1 1 d .
O4 O 0.3351(3) 0.9805(3) 0.17898(8) 0.0419(8) Uani 1 1 d .
O5 O 0.1944(3) 1.1193(3) 0.14389(9) 0.0517(9) Uani 1 1 d .
O6 O 0.3829(3) 0.9464(3) 0.11968(7) 0.0398(7) Uani 1 1 d .
O7 O 0.1655(3) 0.8554(3) 0.16023(8) 0.0408(8) Uani 1 1 d .
C1 C 0.4346(7) 1.1683(7) 0.24200(16) 0.0760(19) Uani 1 1 d D
C2 C 0.5037(5) 1.0730(5) 0.21707(13) 0.0522(13) Uani 1 1 d .
H2 H 0.5050 0.9826 0.2262 0.063 Uiso 1 1 calc R
C3 C 0.4294(5) 1.0848(5) 0.18230(12) 0.0445(12) Uani 1 1 d .
H3 H 0.4930 1.0851 0.1624 0.053 Uiso 1 1 calc R
C4 C 0.3564(7) 1.2168(6) 0.18518(17) 0.0749(19) Uani 1 1 d D
C5 C 0.2098(6) 1.2010(6) 0.17507(16) 0.0659(16) Uani 1 1 d .
H5A H 0.1609 1.1615 0.1946 0.079 Uiso 1 1 calc R
H5B H 0.1708 1.2870 0.1706 0.079 Uiso 1 1 calc R
C6 C 0.7372(9) 1.1204(7) 0.27140(17) 0.095(2) Uani 1 1 d .
H6A H 0.7560 1.1727 0.2920 0.142 Uiso 1 1 calc R
H6B H 0.8207 1.0897 0.2614 0.142 Uiso 1 1 calc R
H6C H 0.6823 1.0464 0.2780 0.142 Uiso 1 1 calc R
C7 C 0.6635(6) 1.2021(6) 0.24473(15) 0.0638(16) Uani 1 1 d .
C8 C 0.7407(8) 1.3232(7) 0.23414(19) 0.095(2) Uani 1 1 d .
H8A H 0.7612 1.3743 0.2548 0.143 Uiso 1 1 calc R
H8B H 0.6868 1.3749 0.2182 0.143 Uiso 1 1 calc R
H8C H 0.8232 1.2979 0.2226 0.143 Uiso 1 1 calc R
C9 C 0.3953(4) 0.8747(4) 0.08748(11) 0.0330(10) Uani 1 1 d .
C10 C 0.4366(4) 0.9392(5) 0.05668(11) 0.0388(11) Uani 1 1 d .
C11 C 0.4543(5) 0.8602(5) 0.02740(12) 0.0420(11) Uani 1 1 d .
H11 H 0.4806 0.9003 0.0064 0.050 Uiso 1 1 calc R
C12 C 0.4357(5) 0.7252(5) 0.02728(12) 0.0414(11) Uani 1 1 d .
C13 C 0.3968(4) 0.6670(5) 0.05912(12) 0.0412(11) Uani 1 1 d .
H13 H 0.3845 0.5763 0.0599 0.049 Uiso 1 1 calc R
C14 C 0.3758(4) 0.7392(4) 0.08960(11) 0.0370(10) Uani 1 1 d .
C15 C 0.3350(4) 0.6729(5) 0.12402(12) 0.0401(11) Uani 1 1 d .
H15 H 0.3605 0.7336 0.1430 0.048 Uiso 1 1 calc R
C16 C 0.1805(4) 0.6556(4) 0.12656(11) 0.0354(10) Uani 1 1 d .
C17 C 0.1179(5) 0.5465(5) 0.11197(11) 0.0434(11) Uani 1 1 d .
H17 H 0.1706 0.4842 0.1004 0.052 Uiso 1 1 calc R
C18 C -0.0205(5) 0.5266(5) 0.11401(12) 0.0414(11) Uani 1 1 d .
C19 C -0.0940(5) 0.6223(5) 0.13160(13) 0.0493(13) Uani 1 1 d .
H19 H -0.1870 0.6098 0.1332 0.059 Uiso 1 1 calc R
C20 C -0.0415(5) 0.7351(5) 0.14702(12) 0.0433(11) Uani 1 1 d .
C21 C 0.0993(4) 0.7488(4) 0.14320(12) 0.0381(11) Uani 1 1 d .
C22 C 0.4642(5) 1.0886(5) 0.05457(12) 0.0469(12) Uani 1 1 d .
C23 C 0.4606(5) 0.6424(5) -0.00656(13) 0.0519(13) Uani 1 1 d D
C24 C -0.0930(5) 0.4066(5) 0.09898(14) 0.0512(13) Uani 1 1 d .
C25 C -0.1315(5) 0.8325(6) 0.16695(15) 0.0581(14) Uani 1 1 d .
C26 C 0.4118(5) 0.5449(5) 0.13093(13) 0.0508(13) Uani 1 1 d .
H26A H 0.3828 0.5079 0.1530 0.076 Uiso 1 1 calc R
H26B H 0.5071 0.5628 0.1319 0.076 Uiso 1 1 calc R
H26C H 0.3939 0.4837 0.1122 0.076 Uiso 1 1 calc R
C27 C 0.3379(8) 1.1688(6) 0.0616(2) 0.110(3) Uani 1 1 d .
H27A H 0.3590 1.2609 0.0599 0.165 Uiso 1 1 calc R
H27B H 0.3048 1.1495 0.0849 0.165 Uiso 1 1 calc R
H27C H 0.2699 1.1468 0.0445 0.165 Uiso 1 1 calc R
C28 C 0.5750(9) 1.1235(8) 0.08176(19) 0.114(3) Uani 1 1 d .
H28A H 0.5939 1.2161 0.0806 0.171 Uiso 1 1 calc R
H28B H 0.6557 1.0748 0.0765 0.171 Uiso 1 1 calc R
H28C H 0.5442 1.1013 0.1051 0.171 Uiso 1 1 calc R
C29 C 0.5219(8) 1.1298(6) 0.01955(17) 0.085(2) Uani 1 1 d .
H29A H 0.5372 1.2232 0.0196 0.127 Uiso 1 1 calc R
H29B H 0.4595 1.1078 0.0010 0.127 Uiso 1 1 calc R
H29C H 0.6060 1.0849 0.0156 0.127 Uiso 1 1 calc R
C30 C 0.0030(6) 0.3097(6) 0.08120(17) 0.0731(18) Uani 1 1 d .
H30A H -0.0475 0.2361 0.0723 0.110 Uiso 1 1 calc R
H30B H 0.0684 0.2793 0.0981 0.110 Uiso 1 1 calc R
H30C H 0.0487 0.3526 0.0620 0.110 Uiso 1 1 calc R
C31 C -0.2005(6) 0.4499(6) 0.07218(16) 0.0669(16) Uani 1 1 d .
H31A H -0.2458 0.3737 0.0629 0.100 Uiso 1 1 calc R
H31B H -0.1579 0.4970 0.0532 0.100 Uiso 1 1 calc R
H31C H -0.2651 0.5061 0.0837 0.100 Uiso 1 1 calc R
C32 C -0.1634(7) 0.3328(6) 0.12961(17) 0.0790(19) Uani 1 1 d .
H32A H -0.2095 0.2569 0.1205 0.119 Uiso 1 1 calc R
H32B H -0.2276 0.3903 0.1408 0.119 Uiso 1 1 calc R
H32C H -0.0970 0.3054 0.1466 0.119 Uiso 1 1 calc R
C33 C -0.0853(7) 0.8382(9) 0.20614(17) 0.100(2) Uani 1 1 d .
H33A H -0.0872 0.7512 0.2161 0.151 Uiso 1 1 calc R
H33B H -0.1453 0.8944 0.2192 0.151 Uiso 1 1 calc R
H33C H 0.0050 0.8726 0.2074 0.151 Uiso 1 1 calc R
C34 C -0.1298(7) 0.9672(6) 0.1505(2) 0.090(2) Uani 1 1 d .
H34A H -0.1875 1.0250 0.1638 0.134 Uiso 1 1 calc R
H34B H -0.1617 0.9617 0.1265 0.134 Uiso 1 1 calc R
H34C H -0.0392 1.0010 0.1506 0.134 Uiso 1 1 calc R
C35 C -0.2804(6) 0.7879(7) 0.1672(2) 0.097(3) Uani 1 1 d .
H35A H -0.2870 0.7023 0.1779 0.146 Uiso 1 1 calc R
H35B H -0.3137 0.7841 0.1434 0.146 Uiso 1 1 calc R
H35C H -0.3334 0.8496 0.1806 0.146 Uiso 1 1 calc R
C36 C 0.5989(12) 0.6748(17) -0.0227(5) 0.118(6) Uiso 0.50 1 d PD
C37 C 0.3483(12) 0.6789(13) -0.0343(3) 0.086(4) Uiso 0.50 1 d PD
C38 C 0.4478(14) 0.4945(11) 0.0005(4) 0.093(4) Uiso 0.50 1 d PD
C36A C 0.3358(11) 0.5626(13) -0.0150(4) 0.086(4) Uiso 0.50 1 d PD
C37A C 0.5786(11) 0.5413(12) 0.0010(3) 0.077(4) Uiso 0.50 1 d PD
C38A C 0.5108(13) 0.7252(13) -0.0388(3) 0.082(4) Uiso 0.50 1 d PD

loop_
_atom_site_aniso_label
_atom_site_aniso_U_11
_atom_site_aniso_U_22
_atom_site_aniso_U_33
_atom_site_aniso_U_23
_atom_site_aniso_U_13
_atom_site_aniso_U_12
P 0.0466(7) 0.0347(6) 0.0364(6) -0.0012(5) -0.0012(6) 0.0006(6)
F 0.0484(14) 0.0499(16) 0.0425(14) -0.0009(13) -0.0059(12) -0.0008(14)
O2 0.077(3) 0.101(4) 0.084(3) -0.060(3) 0.005(2) -0.009(3)
O3 0.061(2) 0.077(3) 0.054(2) -0.0290(19) 0.0002(18) -0.007(2)
O4 0.0530(18) 0.0356(17) 0.0372(17) -0.0037(14) -0.0048(15) -0.0029(16)
O5 0.064(2) 0.0390(18) 0.052(2) -0.0031(16) -0.0049(17) 0.0090(17)
O6 0.0434(17) 0.0393(19) 0.0367(16) -0.0028(14) -0.0019(13) -0.0063(15)
O7 0.0470(18) 0.0335(18) 0.0419(18) -0.0063(14) 0.0021(15) -0.0022(16)
C1 0.082(4) 0.086(5) 0.059(4) -0.043(3) -0.002(3) -0.013(4)
C2 0.062(3) 0.050(3) 0.044(3) -0.011(2) -0.004(2) -0.008(3)
C3 0.053(3) 0.040(3) 0.040(3) -0.004(2) -0.005(2) -0.005(2)
C4 0.091(4) 0.050(4) 0.084(4) -0.021(3) -0.035(4) 0.010(3)
C5 0.084(4) 0.046(3) 0.067(4) -0.015(3) -0.010(3) 0.018(3)
C6 0.130(6) 0.089(5) 0.065(4) -0.014(4) -0.028(4) -0.005(5)
C7 0.070(4) 0.064(4) 0.057(3) -0.028(3) -0.002(3) -0.011(3)
C8 0.111(5) 0.084(5) 0.090(5) -0.013(4) -0.017(5) -0.027(5)
C9 0.039(2) 0.031(3) 0.029(2) -0.0056(19) -0.0014(19) -0.003(2)
C10 0.037(2) 0.041(3) 0.039(2) 0.001(2) -0.001(2) -0.004(2)
C11 0.044(3) 0.045(3) 0.036(2) 0.002(2) 0.005(2) -0.002(2)
C12 0.038(2) 0.042(3) 0.045(3) -0.003(2) 0.000(2) 0.000(2)
C13 0.042(3) 0.032(3) 0.050(3) -0.003(2) -0.002(2) -0.001(2)
C14 0.037(2) 0.037(3) 0.037(2) -0.001(2) 0.002(2) 0.001(2)
C15 0.044(3) 0.038(3) 0.038(2) -0.001(2) 0.002(2) -0.002(2)
C16 0.046(3) 0.025(2) 0.035(2) 0.0045(19) 0.003(2) -0.002(2)
C17 0.051(3) 0.040(3) 0.040(3) -0.001(2) 0.004(2) -0.002(2)
C18 0.044(3) 0.035(3) 0.045(3) 0.003(2) -0.001(2) -0.005(2)
C19 0.039(3) 0.053(3) 0.055(3) 0.004(3) 0.002(2) -0.003(3)
C20 0.046(3) 0.041(3) 0.043(3) 0.007(2) 0.001(2) 0.002(2)
C21 0.042(3) 0.035(3) 0.037(2) 0.000(2) 0.001(2) -0.005(2)
C22 0.058(3) 0.041(3) 0.041(3) -0.002(2) 0.006(2) -0.011(2)
C23 0.058(3) 0.052(3) 0.046(3) -0.008(2) 0.009(2) -0.001(3)
C24 0.056(3) 0.043(3) 0.056(3) 0.002(2) -0.006(3) -0.011(3)
C25 0.056(3) 0.053(3) 0.065(4) -0.003(3) 0.017(3) 0.005(3)
C26 0.052(3) 0.042(3) 0.058(3) 0.007(3) 0.001(2) 0.002(3)
C27 0.126(6) 0.041(4) 0.162(8) 0.024(4) 0.065(6) 0.010(4)
C28 0.160(8) 0.097(6) 0.084(5) 0.015(4) -0.028(5) -0.082(6)
C29 0.129(6) 0.050(4) 0.075(4) 0.009(3) 0.032(4) -0.008(4)
C30 0.074(4) 0.057(4) 0.089(5) -0.017(3) -0.015(3) -0.005(3)
C31 0.068(4) 0.059(4) 0.074(4) 0.004(3) -0.024(3) -0.018(3)
C32 0.093(5) 0.064(4) 0.080(4) 0.014(3) -0.011(4) -0.029(4)
C33 0.100(5) 0.135(7) 0.066(4) -0.025(4) 0.026(4) 0.012(5)
C34 0.084(4) 0.066(4) 0.119(6) -0.005(4) 0.033(4) 0.025(4)
C35 0.054(4) 0.097(6) 0.141(7) -0.033(5) 0.035(4) 0.001(4)

loop_
_atom_type_symbol
_atom_type_description
_atom_type_scat_dispersion_real
_atom_type_scat_dispersion_imag
_atom_type_scat_source
C C 0.0033 0.0016 'International Tables Vol C Tables 4.2.6.8 and 6.1.1.4'
H H 0.0000 0.0000 'International Tables Vol C Tables 4.2.6.8 and 6.1.1.4'
O O 0.0106 0.0060 'International Tables Vol C Tables 4.2.6.8 and 6.1.1.4'
F F 0.0171 0.0103 'International Tables Vol C Tables 4.2.6.8 and 6.1.1.4'
P P 0.1023 0.0942 'International Tables Vol C Tables 4.2.6.8 and 6.1.1.4'

loop_
_geom_angle_atom_site_label_1
_geom_angle_atom_site_label_2
_geom_angle_atom_site_label_3
_geom_angle
_geom_angle_publ_flag
F P O4 177.70(17) y
F P O5 86.71(17) y
F P O6 90.86(15) y
F P O7 91.41(16) y
O4 P O5 94.47(17) y
O4 P O6 90.37(16) y
O4 P O7 86.29(16) y
O5 P O6 116.65(18) y
O5 P O7 121.09(18) y
O6 P O7 122.26(17) y
C3 O4 P 117.6(3) y
C5 O5 P 123.2(3) y
C9 O6 P 126.8(3) y
C21 O7 P 126.9(3) y
C1 O1 C4 105.9(6) ?
C4 O1A C1 108.3(6) ?
C1 O2 C7 110.2(4) ?
C2 O3 C7 108.4(4) ?
O1 C1 O2 121.5(7) ?
O1 C1 C2 111.2(6) ?
O2 C1 C2 106.3(5) ?
O2 C1 O1A 97.4(6) ?
C2 C1 O1A 100.2(5) ?
O3 C2 C3 109.6(4) ?
O3 C2 C1 102.6(4) ?
C3 C2 C1 105.8(5) ?
O4 C3 C2 109.7(4) ?
O4 C3 C4 110.6(4) ?
C2 C3 C4 103.8(4) ?
O1A C4 C5 120.9(6) ?
O1A C4 C3 109.0(5) ?
C5 C4 C3 110.1(4) ?
C5 C4 O1 95.6(6) ?
C3 C4 O1 102.9(5) ?
O5 C5 C4 111.6(5) ?
O2 C7 O3 105.6(4) ?
O2 C7 C6 109.2(6) ?
O3 C7 C6 111.0(5) ?
O2 C7 C8 109.6(5) ?
O3 C7 C8 108.5(5) ?
C6 C7 C8 112.7(6) ?
C14 C9 C10 123.5(4) ?
C14 C9 O6 116.4(4) ?
C10 C9 O6 119.8(4) ?
C11 C10 C9 115.7(4) ?
C11 C10 C22 120.5(4) ?
C9 C10 C22 123.8(4) ?
C10 C11 C12 124.2(4) ?
C11 C12 C13 117.0(4) ?
C11 C12 C23 121.3(4) ?
C13 C12 C23 121.8(4) ?
C14 C13 C12 122.4(4) ?
C13 C14 C9 117.1(4) ?
C13 C14 C15 121.3(4) ?
C9 C14 C15 121.6(4) ?
C14 C15 C26 113.0(4) ?
C14 C15 C16 111.5(4) ?
C26 C15 C16 112.7(4) ?
C17 C16 C21 117.8(4) ?
C17 C16 C15 120.7(4) ?
C21 C16 C15 121.5(4) ?
C16 C17 C18 122.5(5) ?
C19 C18 C17 116.3(4) ?
C19 C18 C24 119.6(4) ?
C17 C18 C24 124.1(5) ?
C18 C19 C20 125.9(4) ?
C19 C20 C21 114.2(4) ?
C19 C20 C25 121.6(4) ?
C21 C20 C25 124.3(4) ?
C16 C21 C20 123.4(4) ?
C16 C21 O7 117.3(4) ?
C20 C21 O7 119.0(4) ?
C29 C22 C27 108.6(5) ?
C29 C22 C10 112.8(4) ?
C27 C22 C10 112.0(4) ?
C29 C22 C28 104.6(5) ?
C27 C22 C28 110.1(6) ?
C10 C22 C28 108.5(5) ?
C38 C23 C36 110.7(8) ?
C36A C23 C12 109.6(6) ?
C38 C23 C12 112.1(7) ?
C36 C23 C12 110.8(8) ?
C36A C23 C38A 112.7(7) ?
C38 C23 C38A 133.7(9) ?
C12 C23 C38A 113.7(6) ?
C38 C23 C37 106.8(7) ?
C36 C23 C37 108.2(7) ?
C12 C23 C37 108.1(6) ?
C36A C23 C37A 107.0(7) ?
C12 C23 C37A 108.7(6) ?
C38A C23 C37A 104.8(6) ?
C37 C23 C37A 142.7(8) ?
C18 C24 C30 112.8(4) ?
C18 C24 C31 110.1(4) ?
C30 C24 C31 109.0(5) ?
C18 C24 C32 108.7(4) ?
C30 C24 C32 107.4(5) ?
C31 C24 C32 108.8(5) ?
C34 C25 C20 112.2(4) ?
C34 C25 C35 106.3(5) ?
C20 C25 C35 111.7(5) ?
C34 C25 C33 111.0(6) ?
C20 C25 C33 108.9(5) ?
C35 C25 C33 106.6(5) ?

loop_
_geom_bond_atom_site_label_1
_geom_bond_atom_site_label_2
_geom_bond_distance
_geom_bond_publ_flag
P F 1.617(3) y
P O4 1.658(3) y
P O5 1.589(3) y
P O6 1.607(3) y
P O7 1.587(3) y
O1 C1 1.352(9) ?
O1 C4 1.568(9) ?
O1A C4 1.348(8) ?
O1A C1 1.530(9) ?
O2 C1 1.387(7) ?
O2 C7 1.406(7) ?
O3 C2 1.415(6) ?
O3 C7 1.426(6) ?
O4 C3 1.417(5) ?
O5 C5 1.449(6) ?
O6 C9 1.423(5) ?
O7 C21 1.419(5) ?
C1 C2 1.514(7) ?
C2 C3 1.510(7) ?
C3 C4 1.526(7) ?
C4 C5 1.507(8) ?
C6 C7 1.495(9) ?
C7 C8 1.502(9) ?
C9 C14 1.392(6) ?
C9 C10 1.397(6) ?
C10 C11 1.378(6) ?
C10 C22 1.543(7) ?
C11 C12 1.384(7) ?
C12 C13 1.394(6) ?
C12 C23 1.550(7) ?
C13 C14 1.381(6) ?
C14 C15 1.519(6) ?
C15 C26 1.528(6) ?
C15 C16 1.540(6) ?
C16 C17 1.385(6) ?
C16 C21 1.391(6) ?
C17 C18 1.385(6) ?
C18 C19 1.384(7) ?
C18 C24 1.523(7) ?
C19 C20 1.387(7) ?
C20 C21 1.407(6) ?
C20 C25 1.529(7) ?
C22 C29 1.501(7) ?
C22 C27 1.515(8) ?
C22 C28 1.543(8) ?
C23 C36A 1.509(11) ?
C23 C38 1.531(11) ?
C23 C36 1.534(12) ?
C23 C38A 1.560(10) ?
C23 C37 1.571(11) ?
C23 C37A 1.581(10) ?
C24 C30 1.524(8) ?
C24 C31 1.533(7) ?
C24 C32 1.545(7) ?
C25 C34 1.504(8) ?
C25 C35 1.540(8) ?
C25 C33 1.551(9) ?
